data_1526106
loop_
_publ_author_name
'Naili, H.'
'Mhiri, T.'

_publ_section_title
;
 X-ray structural, vibrational and calorimetric studies of a new rubidium
 pentahydrogen arsenate Rb H5 (As O4)2
;
_journal_name_full 'Journal of Alloys Compd.'
_journal_page_first 143
_journal_page_last 149
_journal_volume 315
_journal_year 2001
_chemical_formula_sum 'As2 H5 O8 Rb'
_chemical_name_systematic 'Rb H5 (As O4)2'
_space_group_IT_number 61
_symmetry_space_group_name_Hall '-P 2ac 2ab'
_symmetry_space_group_name_H-M 'P b c a'
_cell_angle_alpha 90
_cell_angle_beta 90
_cell_angle_gamma 90
_cell_formula_units_Z 8
_cell_length_a 7.9403
_cell_length_b 9.8218
_cell_length_c 20.4244
_cell_volume 1592.859
_citation_journal_id_ASTM JALCEU
_cod_data_source_file Naili_JALCEU_2001_1144.cif
_cod_data_source_block H5As2O8Rb1
_cod_original_formula_sum 'H5 As2 O8 Rb1'
_cod_database_code 1526106

loop_
_symmetry_equiv_pos_as_xyz
x,y,z
-x+1/2,-y,z+1/2
x+1/2,-y+1/2,-z
-x,y+1/2,-z+1/2
-x,-y,-z
x-1/2,y,-z-1/2
-x-1/2,y-1/2,z
x,-y-1/2,z-1/2

loop_
_atom_site_label
_atom_site_type_symbol
_atom_site_fract_x
_atom_site_fract_y
_atom_site_fract_z
_atom_site_occupancy
_atom_site_U_iso_or_equiv
O7 O-2 0.3408 0.2432 0.1958 1 0.0
O1 O-2 0.3837 0.6526 0.4645 1 0.0
H5 H+1 0.034 0.2 0.305 1 0.0
H4 H+1 0.252 0.8845 0.217 1 0.0
O6 O-2 0.0315 0.1233 0.1746 1 0.0
Rb1 Rb+1 0.29441 0.92906 0.38455 1 0.0
O3 O-2 0.1555 0.5849 0.5553 1 0.0
O4 O-2 0.2159 0.8497 0.5331 1 0.0
H1 H+1 0.5021 0.65 0.465 1 0.0
O2 O-2 0.4722 0.6979 0.5922 1 0.0
As1 As+5 0.30958 0.7011 0.53961 1 0.0
O8 O-2 0.1434 0.1684 0.3017 1 0.0
O5 O-2 0.2946 -0.0241 0.2287 1 0.0
H2 H+1 0.479 0.7756 0.63 1 0.0
H3 H+1 0.2133 0.4992 0.5473 1 0.0
As2 As+5 0.20198 0.13021 0.22306 1 0.0
